data_1547636
loop_
_publ_author_name
'Wu, Chunyan'
'Hu, Chunhua Tony'
'Liu, Yuzhou'

_publ_section_title
;
 Hyperbranched Polysiloxane with Highly Constrained Rings and the Effect
 of the Attached Arms on the Assembly Behavior
;
_journal_name_full 'Polym. Chem.'
_journal_paper_doi 10.1039/C7PY01177F
_journal_year 2017
_chemical_formula_sum 'C8 H24 O6 Si5'
_chemical_formula_weight 356.72
_space_group_crystal_system monoclinic
_space_group_IT_number 14
_space_group_name_Hall '-P 2yn'
_space_group_name_H-M_alt 'P 1 21/n 1'
_symmetry_space_group_name_Hall '-P 2yn'
_symmetry_space_group_name_H-M 'P 1 21/n 1'
_atom_sites_solution_hydrogens geom
_audit_creation_method SHELXL-2014/7
_audit_update_record
;
2016-10-18 deposited with the CCDC.
2017-10-06 downloaded from the CCDC.
;
_cell_angle_alpha 90
_cell_angle_beta 113.174(6)
_cell_angle_gamma 90
_cell_formula_units_Z 4
_cell_length_a 10.043(5)
_cell_length_b 18.838(9)
_cell_length_c 11.150(5)
_cell_measurement_reflns_used 2090
_cell_measurement_temperature 200(2)
_cell_measurement_theta_max 19.52
_cell_measurement_theta_min 2.46
_cell_volume 1939.3(16)
_computing_cell_refinement 'Bruker SAINT'
_computing_data_collection 'Bruker APEX2'
_computing_data_reduction 'Bruker SAINT'
_computing_structure_refinement 'SHELXL-2014/7 (Sheldrick, 2014)'
_computing_structure_solution 'SHELXT (Sheldrick 2014)'
_diffrn_ambient_temperature 200(2)
_diffrn_measured_fraction_theta_full 0.999
_diffrn_measured_fraction_theta_max 0.999
_diffrn_measurement_device_type 'Bruker APEX-II CCD'
_diffrn_measurement_method '\w scans'
_diffrn_radiation_monochromator graphite
_diffrn_radiation_source 'sealed tube'
_diffrn_radiation_type MoK\a
_diffrn_radiation_wavelength 0.71073
_diffrn_reflns_av_unetI/netI 0.1237
_diffrn_reflns_Laue_measured_fraction_full 0.999
_diffrn_reflns_Laue_measured_fraction_max 0.999
_diffrn_reflns_limit_h_max 9
_diffrn_reflns_limit_h_min -10
_diffrn_reflns_limit_k_max 19
_diffrn_reflns_limit_k_min 0
_diffrn_reflns_limit_l_max 11
_diffrn_reflns_limit_l_min 0
_diffrn_reflns_number 13172
_diffrn_reflns_point_group_measured_fraction_full 0.999
_diffrn_reflns_point_group_measured_fraction_max 0.999
_diffrn_reflns_theta_full 22.047
_diffrn_reflns_theta_max 22.047
_diffrn_reflns_theta_min 2.162
_exptl_absorpt_coefficient_mu 0.382
_exptl_absorpt_correction_T_max 0.861817
_exptl_absorpt_correction_T_min 0.737632
_exptl_absorpt_correction_type multi-scan
_exptl_absorpt_process_details TWINABS
_exptl_crystal_colour colourless
_exptl_crystal_density_diffrn 1.222
_exptl_crystal_description needle
_exptl_crystal_F_000 760
_exptl_crystal_size_max 0.500
_exptl_crystal_size_mid 0.050
_exptl_crystal_size_min 0.050
_refine_diff_density_max 0.523
_refine_diff_density_min -0.325
_refine_diff_density_rms 0.092
_refine_ls_extinction_method none
_refine_ls_goodness_of_fit_ref 1.019
_refine_ls_hydrogen_treatment constr
_refine_ls_matrix_type full
_refine_ls_number_parameters 184
_refine_ls_number_reflns 13172
_refine_ls_number_restraints 12
_refine_ls_restrained_S_all 1.027
_refine_ls_R_factor_all 0.1533
_refine_ls_R_factor_gt 0.0823
_refine_ls_shift/su_max 0.000
_refine_ls_shift/su_mean 0.000
_refine_ls_structure_factor_coef Fsqd
_refine_ls_weighting_details 'w=1/[\s^2^(Fo^2^)+(0.0995P)^2^] where P=(Fo^2^+2Fc^2^)/3'
_refine_ls_weighting_scheme calc
_refine_ls_wR_factor_gt 0.1789
_refine_ls_wR_factor_ref 0.2127
_reflns_Friedel_coverage 0.000
_reflns_number_gt 7398
_reflns_number_total 13172
_reflns_threshold_expression 'I > 2\s(I)'
_cod_data_source_file c7py01177f2.cif
_cod_data_source_block 16yzl2h_twin5
_cod_original_cell_volume 1939.3(15)
_cod_database_code 1547636
_shelx_shelxl_version_number 2014/7
_shelx_space_group_comment
;
The symmetry employed for this shelxl refinement is uniquely defined
by the following loop, which should always be used as a source of
symmetry information in preference to the above space-group names.
They are only intended as comments.
;
_shelx_estimated_absorpt_t_min 0.832
_shelx_estimated_absorpt_t_max 0.981

loop_
_space_group_symop_operation_xyz
'x, y, z'
'-x+1/2, y+1/2, -z+1/2'
'-x, -y, -z'
'x-1/2, -y-1/2, z-1/2'

loop_
_atom_site_label
_atom_site_type_symbol
_atom_site_fract_x
_atom_site_fract_y
_atom_site_fract_z
_atom_site_U_iso_or_equiv
_atom_site_adp_type
_atom_site_occupancy
_atom_site_site_symmetry_order
_atom_site_calc_flag
_atom_site_refinement_flags_posn
_atom_site_refinement_flags_adp
Si1 Si 0.5260(2) 0.37870(15) 0.2522(3) 0.0512(8) Uani 1 1 d . .
Si2 Si 0.3261(3) 0.41333(14) 0.3810(3) 0.0569(9) Uani 1 1 d . .
Si3 Si 0.2513(3) 0.29841(16) 0.1820(3) 0.0545(8) Uani 1 1 d . .
Si4 Si 0.7125(3) 0.44265(15) 0.1298(3) 0.0523(8) Uani 1 1 d . .
Si5 Si 0.8328(3) 0.33398(15) 0.3391(3) 0.0573(9) Uani 1 1 d . .
O1 O 0.4674(6) 0.4239(3) 0.3431(6) 0.0625(19) Uani 1 1 d . .
O2 O 0.4017(6) 0.3237(3) 0.1690(6) 0.0604(19) Uani 1 1 d . .
O3 O 0.5644(6) 0.4307(3) 0.1553(6) 0.0584(18) Uani 1 1 d . .
O4 O 0.6709(6) 0.3373(3) 0.3412(6) 0.0564(18) Uani 1 1 d . .
O5 O 0.2451(6) 0.3416(3) 0.3054(6) 0.0629(18) Uani 1 1 d . .
O6 O 0.8342(6) 0.3917(3) 0.2330(6) 0.066(2) Uani 1 1 d . .
C1 C 0.2067(12) 0.4904(6) 0.3238(14) 0.105(5) Uani 1 1 d . .
H1A H 0.2592 0.5334 0.3660 0.157 Uiso 1 1 calc R U
H1B H 0.1220 0.4842 0.3457 0.157 Uiso 1 1 calc R U
H1C H 0.1750 0.4948 0.2290 0.157 Uiso 1 1 calc R U
C2 C 0.3882(11) 0.4002(6) 0.5566(10) 0.086(4) Uani 1 1 d . .
H2A H 0.3046 0.3925 0.5795 0.129 Uiso 1 1 calc R U
H2B H 0.4416 0.4423 0.6022 0.129 Uiso 1 1 calc R U
H2C H 0.4519 0.3586 0.5825 0.129 Uiso 1 1 calc R U
C3 C 0.0976(11) 0.3209(7) 0.0317(11) 0.094(4) Uani 1 1 d . .
H3A H 0.1100 0.2985 -0.0426 0.141 Uiso 1 1 calc R U
H3B H 0.0924 0.3726 0.0201 0.141 Uiso 1 1 calc R U
H3C H 0.0079 0.3037 0.0369 0.141 Uiso 1 1 calc R U
C4 C 0.2592(11) 0.2031(5) 0.2137(11) 0.076(3) Uani 1 1 d . .
H4A H 0.2396 0.1772 0.1323 0.114 Uiso 1 1 calc R U
H4B H 0.1865 0.1905 0.2483 0.114 Uiso 1 1 calc R U
H4C H 0.3558 0.1906 0.2775 0.114 Uiso 1 1 calc R U
C5 C 0.6794(12) 0.4150(7) -0.0361(11) 0.090(4) Uani 1 1 d . .
H5A H 0.6017 0.4440 -0.0981 0.135 Uiso 1 1 calc R U
H5B H 0.6506 0.3649 -0.0475 0.135 Uiso 1 1 calc R U
H5C H 0.7680 0.4211 -0.0520 0.135 Uiso 1 1 calc R U
C6 C 0.7654(11) 0.5358(6) 0.1600(11) 0.083(4) Uani 1 1 d . .
H6A H 0.8573 0.5431 0.1505 0.124 Uiso 1 1 calc R U
H6B H 0.7768 0.5486 0.2488 0.124 Uiso 1 1 calc R U
H6C H 0.6903 0.5657 0.0971 0.124 Uiso 1 1 calc R U
C7 C 0.8613(15) 0.2459(7) 0.2882(16) 0.139(6) Uani 1 1 d . U
H7A H 0.7949 0.2381 0.1973 0.208 Uiso 1 1 calc R U
H7B H 0.8428 0.2104 0.3440 0.208 Uiso 1 1 calc R U
H7C H 0.9615 0.2415 0.2956 0.208 Uiso 1 1 calc R U
C8 C 0.9684(12) 0.3568(9) 0.4980(12) 0.123(5) Uani 1 1 d . U
H8A H 1.0644 0.3565 0.4946 0.185 Uiso 1 1 calc R U
H8B H 0.9661 0.3220 0.5625 0.185 Uiso 1 1 calc R U
H8C H 0.9482 0.4041 0.5230 0.185 Uiso 1 1 calc R U

loop_
_atom_site_aniso_label
_atom_site_aniso_U_11
_atom_site_aniso_U_22
_atom_site_aniso_U_33
_atom_site_aniso_U_23
_atom_site_aniso_U_13
_atom_site_aniso_U_12
Si1 0.0333(14) 0.0603(18) 0.0680(19) 0.0002(14) 0.0285(14) -0.0036(13)
Si2 0.0428(16) 0.0603(19) 0.082(2) -0.0031(16) 0.0399(16) -0.0040(14)
Si3 0.0365(15) 0.072(2) 0.0579(18) -0.0006(16) 0.0220(13) -0.0113(14)
Si4 0.0378(15) 0.0638(19) 0.0647(19) 0.0093(15) 0.0302(14) 0.0031(13)
Si5 0.0392(16) 0.068(2) 0.072(2) 0.0137(16) 0.0289(15) 0.0081(14)
O1 0.045(4) 0.068(5) 0.090(5) -0.018(4) 0.043(4) -0.015(3)
O2 0.043(4) 0.079(5) 0.070(5) -0.013(4) 0.034(4) -0.013(3)
O3 0.032(3) 0.068(4) 0.078(5) 0.017(4) 0.026(3) 0.007(3)
O4 0.041(4) 0.069(4) 0.067(5) 0.018(4) 0.029(3) -0.001(3)
O5 0.046(4) 0.077(5) 0.079(5) -0.015(4) 0.039(4) -0.018(3)
O6 0.039(4) 0.087(5) 0.081(5) 0.031(4) 0.035(4) 0.013(3)
C1 0.081(9) 0.085(9) 0.172(14) 0.028(9) 0.076(10) 0.016(7)
C2 0.074(8) 0.106(10) 0.093(9) -0.015(8) 0.048(7) -0.021(7)
C3 0.057(7) 0.135(11) 0.085(9) 0.023(8) 0.023(7) -0.001(7)
C4 0.061(7) 0.081(8) 0.082(8) 0.000(7) 0.023(6) -0.014(6)
C5 0.086(8) 0.109(10) 0.088(9) 0.001(7) 0.049(8) 0.015(7)
C6 0.065(7) 0.083(8) 0.105(10) 0.009(7) 0.039(7) -0.012(6)
C7 0.131(11) 0.107(10) 0.210(15) 0.004(11) 0.100(11) 0.022(9)
C8 0.064(8) 0.208(14) 0.095(9) 0.021(10) 0.028(7) -0.026(9)

loop_
_atom_type_symbol
_atom_type_description
_atom_type_scat_dispersion_real
_atom_type_scat_dispersion_imag
_atom_type_scat_source
C C 0.0033 0.0016 'International Tables Vol C Tables 4.2.6.8 and 6.1.1.4'
H H 0.0000 0.0000 'International Tables Vol C Tables 4.2.6.8 and 6.1.1.4'
O O 0.0106 0.0060 'International Tables Vol C Tables 4.2.6.8 and 6.1.1.4'
Si Si 0.0817 0.0704 'International Tables Vol C Tables 4.2.6.8 and 6.1.1.4'

loop_
_geom_angle_atom_site_label_1
_geom_angle_atom_site_label_2
_geom_angle_atom_site_label_3
_geom_angle
O1 Si1 O4 109.6(4)
O1 Si1 O2 108.2(3)
O4 Si1 O2 110.7(4)
O1 Si1 O3 110.2(4)
O4 Si1 O3 108.2(3)
O2 Si1 O3 109.9(4)
O5 Si2 O1 105.8(3)
O5 Si2 C2 109.4(5)
O1 Si2 C2 109.1(4)
O5 Si2 C1 110.6(5)
O1 Si2 C1 109.2(5)
C2 Si2 C1 112.5(6)
O5 Si3 O2 105.9(3)
O5 Si3 C4 110.0(5)
O2 Si3 C4 109.3(4)
O5 Si3 C3 111.2(5)
O2 Si3 C3 109.0(4)
C4 Si3 C3 111.3(5)
O6 Si4 O3 106.1(3)
O6 Si4 C5 109.7(5)
O3 Si4 C5 108.8(4)
O6 Si4 C6 110.7(4)
O3 Si4 C6 108.5(4)
C5 Si4 C6 112.7(5)
O6 Si5 O4 106.3(3)
O6 Si5 C8 109.8(5)
O4 Si5 C8 110.3(5)
O6 Si5 C7 109.8(6)
O4 Si5 C7 108.6(5)
C8 Si5 C7 111.9(7)
Si1 O1 Si2 131.9(4)
Si1 O2 Si3 131.9(4)
Si1 O3 Si4 132.3(4)
Si1 O4 Si5 132.4(4)
Si3 O5 Si2 132.6(4)
Si5 O6 Si4 134.3(4)
Si2 C1 H1A 109.5
Si2 C1 H1B 109.5
H1A C1 H1B 109.5
Si2 C1 H1C 109.5
H1A C1 H1C 109.5
H1B C1 H1C 109.5
Si2 C2 H2A 109.5
Si2 C2 H2B 109.5
H2A C2 H2B 109.5
Si2 C2 H2C 109.5
H2A C2 H2C 109.5
H2B C2 H2C 109.5
Si3 C3 H3A 109.5
Si3 C3 H3B 109.5
H3A C3 H3B 109.5
Si3 C3 H3C 109.5
H3A C3 H3C 109.5
H3B C3 H3C 109.5
Si3 C4 H4A 109.5
Si3 C4 H4B 109.5
H4A C4 H4B 109.5
Si3 C4 H4C 109.5
H4A C4 H4C 109.5
H4B C4 H4C 109.5
Si4 C5 H5A 109.5
Si4 C5 H5B 109.5
H5A C5 H5B 109.5
Si4 C5 H5C 109.5
H5A C5 H5C 109.5
H5B C5 H5C 109.5
Si4 C6 H6A 109.5
Si4 C6 H6B 109.5
H6A C6 H6B 109.5
Si4 C6 H6C 109.5
H6A C6 H6C 109.5
H6B C6 H6C 109.5
Si5 C7 H7A 109.5
Si5 C7 H7B 109.5
H7A C7 H7B 109.5
Si5 C7 H7C 109.5
H7A C7 H7C 109.5
H7B C7 H7C 109.5
Si5 C8 H8A 109.5
Si5 C8 H8B 109.5
H8A C8 H8B 109.5
Si5 C8 H8C 109.5
H8A C8 H8C 109.5
H8B C8 H8C 109.5

loop_
_geom_bond_atom_site_label_1
_geom_bond_atom_site_label_2
_geom_bond_distance
Si1 O1 1.603(6)
Si1 O4 1.604(6)
Si1 O2 1.607(6)
Si1 O3 1.613(6)
Si2 O5 1.631(7)
Si2 O1 1.644(6)
Si2 C2 1.823(11)
Si2 C1 1.830(11)
Si3 O5 1.621(7)
Si3 O2 1.644(6)
Si3 C4 1.825(10)
Si3 C3 1.827(10)
Si4 O6 1.623(6)
Si4 O3 1.637(6)
Si4 C5 1.822(11)
Si4 C6 1.826(11)
Si5 O6 1.611(6)
Si5 O4 1.637(6)
Si5 C8 1.811(12)
Si5 C7 1.813(13)
C1 H1A 0.9800
C1 H1B 0.9800
C1 H1C 0.9800
C2 H2A 0.9800
C2 H2B 0.9800
C2 H2C 0.9800
C3 H3A 0.9800
C3 H3B 0.9800
C3 H3C 0.9800
C4 H4A 0.9800
C4 H4B 0.9800
C4 H4C 0.9800
C5 H5A 0.9800
C5 H5B 0.9800
C5 H5C 0.9800
C6 H6A 0.9800
C6 H6B 0.9800
C6 H6C 0.9800
C7 H7A 0.9800
C7 H7B 0.9800
C7 H7C 0.9800
C8 H8A 0.9800
C8 H8B 0.9800
C8 H8C 0.9800
